data_7230254
loop_
_publ_author_name
'Rok, M.'
'Bator, G.'
'Sawka-Dobrowolska, W.'
'Durlak, P.'
'Moskwa, M.'
'Medycki, W.'
'Sobczyk, L.'
'Zamponi, M.'

_publ_section_title
;
 Crystal structural analysis of methyl-substituted pyrazines with anilic
 acids: a combined diffraction, inelastic neutron scattering, 1H-NMR study
 and theoretical approach
;
_journal_issue 14
_journal_name_full CrystEngComm
_journal_page_first 2016
_journal_paper_doi 10.1039/C8CE00040A
_journal_volume 20
_journal_year 2018
_chemical_formula_moiety 'C6 H Cl2 O4, C7 H11 N2'
_chemical_formula_sum 'C13 H12 Cl2 N2 O4'
_chemical_formula_weight 331.15
_space_group_crystal_system triclinic
_space_group_IT_number 2
_space_group_name_Hall '-P 1'
_space_group_name_H-M_alt 'P -1'
_symmetry_space_group_name_Hall '-P 1'
_symmetry_space_group_name_H-M 'P -1'
_atom_sites_solution_hydrogens geom
_atom_sites_solution_primary direct
_atom_sites_solution_secondary difmap
_audit_creation_method SHELXL-2014/7
_audit_update_record
;
2018-01-06 deposited with the CCDC.
2018-03-05 downloaded from the CCDC.
;
_cell_angle_alpha 113.90(4)
_cell_angle_beta 103.69(3)
_cell_angle_gamma 98.24(2)
_cell_formula_units_Z 8
_cell_length_a 13.379(7)
_cell_length_b 14.992(3)
_cell_length_c 16.043(4)
_cell_measurement_reflns_used 7338
_cell_measurement_temperature 100(2)
_cell_measurement_theta_max 36.4210
_cell_measurement_theta_min 3.0510
_cell_volume 2753(2)
_computing_cell_refinement
;
CrysAlisPro, Agilent Technologies,
Version 1.171.37.35 (release 13-08-2014 CrysAlis171 .NET)
(compiled Aug 13 2014,18:06:01)
;
_computing_data_collection
;
CrysAlisPro, Agilent Technologies,
Version 1.171.37.35 (release 13-08-2014 CrysAlis171 .NET)
(compiled Aug 13 2014,18:06:01)
;
_computing_data_reduction
;
CrysAlisPro, Agilent Technologies,
Version 1.171.37.35 (release 13-08-2014 CrysAlis171 .NET)
(compiled Aug 13 2014,18:06:01)
;
_computing_structure_refinement 'SHELXL-2014/7 (Sheldrick, 2014)'
_computing_structure_solution 'SHELXS-2014/7 (Sheldrick, 2014)'
_diffrn_ambient_temperature 100(2)
_diffrn_detector_area_resol_mean 8.3359
_diffrn_measured_fraction_theta_full 0.998
_diffrn_measured_fraction_theta_max 0.998
_diffrn_measurement_device_type 'Xcalibur, Sapphire2, large Be window'
_diffrn_measurement_method '\w scans'
_diffrn_radiation_type MoK\a
_diffrn_radiation_wavelength 0.71073
_diffrn_reflns_av_R_equivalents 0.0415
_diffrn_reflns_av_unetI/netI 0.0532
_diffrn_reflns_Laue_measured_fraction_full 0.998
_diffrn_reflns_Laue_measured_fraction_max 0.998
_diffrn_reflns_limit_h_max 16
_diffrn_reflns_limit_h_min -16
_diffrn_reflns_limit_k_max 18
_diffrn_reflns_limit_k_min -16
_diffrn_reflns_limit_l_max 19
_diffrn_reflns_limit_l_min -19
_diffrn_reflns_number 25077
_diffrn_reflns_point_group_measured_fraction_full 0.998
_diffrn_reflns_point_group_measured_fraction_max 0.998
_diffrn_reflns_theta_full 25.499
_diffrn_reflns_theta_max 25.499
_diffrn_reflns_theta_min 2.938
_diffrn_source 'Enhance (Mo) X-ray Source'
_exptl_absorpt_coefficient_mu 0.489
_exptl_absorpt_correction_T_max 0.966
_exptl_absorpt_correction_T_min 0.799
_exptl_absorpt_correction_type analytical
_exptl_absorpt_process_details
;
CrysAlisPro, Agilent Technologies,
Version 1.171.37.35 (release 13-08-2014 CrysAlis171 .NET)
(compiled Aug 13 2014,18:06:01)
Analytical numeric absorption correction using a multifaceted crystal
            model based on expressions derived by R.C. Clark & J.S. Reid.
(Clark, R. C. & Reid, J. S. (1995). Acta Cryst. A51, 887-897)
Empirical absorption correction using spherical harmonics,
 implemented in SCALE3 ABSPACK scaling algorithm.
;
_exptl_crystal_colour red
_exptl_crystal_density_diffrn 1.598
_exptl_crystal_description block
_exptl_crystal_F_000 1360
_exptl_crystal_size_max 0.720
_exptl_crystal_size_mid 0.370
_exptl_crystal_size_min 0.080
_refine_diff_density_max 0.604
_refine_diff_density_min -0.383
_refine_diff_density_rms 0.097
_refine_ls_extinction_method none
_refine_ls_goodness_of_fit_ref 1.041
_refine_ls_hydrogen_treatment constr
_refine_ls_matrix_type full
_refine_ls_number_parameters 773
_refine_ls_number_reflns 10236
_refine_ls_number_restraints 0
_refine_ls_restrained_S_all 1.041
_refine_ls_R_factor_all 0.0897
_refine_ls_R_factor_gt 0.0564
_refine_ls_shift/su_max 0.000
_refine_ls_shift/su_mean 0.000
_refine_ls_structure_factor_coef Fsqd
_refine_ls_weighting_details 'w=1/[\s^2^(Fo^2^)+(0.0771P)^2^+0.7576P] where P=(Fo^2^+2Fc^2^)/3'
_refine_ls_weighting_scheme calc
_refine_ls_wR_factor_gt 0.1414
_refine_ls_wR_factor_ref 0.1562
_reflns_Friedel_coverage 0.000
_reflns_number_gt 6857
_reflns_number_total 10236
_reflns_threshold_expression 'I > 2\s(I)'
_cod_data_source_file c8ce00040a2.cif
_cod_data_source_block 3ba
_cod_depositor_comments 'Adding full bibliography for 7230250--7230254.cif.'
_cod_original_cell_volume 2752(4)
_cod_database_code 7230254
_shelx_shelxl_version_number 2014/7
_shelx_space_group_comment
;
The symmetry employed for this shelxl refinement is uniquely defined
by the following loop, which should always be used as a source of
symmetry information in preference to the above space-group names.
They are only intended as comments.
;
_shelx_estimated_absorpt_t_min 0.720
_shelx_estimated_absorpt_t_max 0.962

loop_
_space_group_symop_operation_xyz
'x, y, z'
'-x, -y, -z'

loop_
_atom_site_label
_atom_site_type_symbol
_atom_site_fract_x
_atom_site_fract_y
_atom_site_fract_z
_atom_site_U_iso_or_equiv
_atom_site_adp_type
_atom_site_occupancy
_atom_site_site_symmetry_order
_atom_site_calc_flag
_atom_site_refinement_flags_posn
_atom_site_refinement_flags_adp
Cl1A Cl 0.56110(6) 0.19428(6) 0.44475(6) 0.0214(2) Uani 1 1 d . .
Cl2A Cl 0.40350(7) 0.50397(6) 0.75829(6) 0.0226(2) Uani 1 1 d . .
O2A O 0.33668(17) 0.19886(17) 0.43382(16) 0.0186(5) Uani 1 1 d . .
H2A H 0.2760 0.2053 0.4364 0.028 Uiso 1 1 calc R U
O3A O 0.27381(17) 0.33311(17) 0.56477(17) 0.0218(5) Uani 1 1 d . .
O5A O 0.63007(18) 0.49955(17) 0.76794(16) 0.0207(5) Uani 1 1 d . .
O6A O 0.69211(17) 0.37385(17) 0.62823(17) 0.0207(5) Uani 1 1 d . .
C11A C 0.5159(3) 0.2781(2) 0.5277(2) 0.0157(7) Uani 1 1 d . .
C12A C 0.4110(3) 0.2710(2) 0.5131(2) 0.0166(7) Uani 1 1 d . .
C13A C 0.3727(3) 0.3460(2) 0.5868(2) 0.0149(7) Uani 1 1 d . .
C14A C 0.4484(3) 0.4218(3) 0.6731(2) 0.0174(7) Uani 1 1 d . .
C15A C 0.5586(3) 0.4336(2) 0.6926(2) 0.0163(7) Uani 1 1 d . .
C16A C 0.5956(3) 0.3597(2) 0.6148(2) 0.0158(7) Uani 1 1 d . .
Cl1B Cl 0.15955(6) -0.26083(6) 0.47694(6) 0.0209(2) Uani 1 1 d . .
Cl2B Cl 0.00246(7) 0.04017(6) 0.79720(6) 0.0219(2) Uani 1 1 d . .
O2B O -0.06124(17) -0.27939(17) 0.48542(17) 0.0203(5) Uani 1 1 d . .
H2B H -0.1225 -0.2736 0.4866 0.030 Uiso 1 1 calc R U
O3B O -0.12385(17) -0.15335(17) 0.62243(17) 0.0204(5) Uani 1 1 d . .
O5B O 0.22839(18) 0.05816(17) 0.79014(17) 0.0216(5) Uani 1 1 d . .
O6B O 0.28698(18) -0.06695(17) 0.64747(17) 0.0214(5) Uani 1 1 d . .
C11B C 0.1160(2) -0.1805(2) 0.5634(2) 0.0147(7) Uani 1 1 d . .
C12B C 0.0117(2) -0.1984(2) 0.5576(2) 0.0157(7) Uani 1 1 d . .
C13B C -0.0266(3) -0.1280(2) 0.6336(2) 0.0181(7) Uani 1 1 d . .
C14B C 0.0483(3) -0.0404(2) 0.7113(2) 0.0158(7) Uani 1 1 d . .
C15B C 0.1565(3) -0.0175(2) 0.7216(2) 0.0172(7) Uani 1 1 d . .
C16B C 0.1927(3) -0.0906(2) 0.6417(2) 0.0153(7) Uani 1 1 d . .
Cl1C Cl 0.86334(6) -0.03649(6) -0.03439(6) 0.0214(2) Uani 1 1 d . .
Cl2C Cl 0.70735(7) 0.26472(6) 0.28678(6) 0.0226(2) Uani 1 1 d . .
O2C O 0.63961(17) -0.04461(17) -0.03492(17) 0.0201(5) Uani 1 1 d . .
H2C H 0.5790 -0.0387 -0.0317 0.030 Uiso 1 1 calc R U
O3C O 0.57645(17) 0.08452(18) 0.09955(17) 0.0218(5) Uani 1 1 d . .
O5C O 0.93357(18) 0.27634(17) 0.28406(16) 0.0195(5) Uani 1 1 d . .
O6C O 0.99245(18) 0.15233(17) 0.14072(17) 0.0209(5) Uani 1 1 d . .
C11C C 0.8192(3) 0.0444(2) 0.0511(2) 0.0169(7) Uani 1 1 d . .
C12C C 0.7142(3) 0.0315(2) 0.0413(2) 0.0175(7) Uani 1 1 d . .
C13C C 0.6757(2) 0.1027(2) 0.1175(2) 0.0163(7) Uani 1 1 d . .
C14C C 0.7520(3) 0.1836(3) 0.2003(2) 0.0186(7) Uani 1 1 d . .
C15C C 0.8618(3) 0.2040(2) 0.2135(2) 0.0159(7) Uani 1 1 d . .
C16C C 0.8986(3) 0.1319(2) 0.1338(2) 0.0175(7) Uani 1 1 d . .
Cl1D Cl 0.36000(6) 0.46556(6) -0.03971(6) 0.0213(2) Uani 1 1 d . .
Cl2D Cl 0.20040(7) 0.77092(6) 0.27511(6) 0.0240(2) Uani 1 1 d . .
O2D O 0.13605(18) 0.46363(17) -0.04628(16) 0.0206(5) Uani 1 1 d . .
H2D H 0.0751 0.4667 -0.0421 0.031 Uiso 1 1 calc R U
O3D O 0.07223(18) 0.59234(18) 0.08836(17) 0.0219(5) Uani 1 1 d . .
O5D O 0.42873(18) 0.77521(18) 0.28075(17) 0.0220(5) Uani 1 1 d . .
O6D O 0.48989(18) 0.65025(18) 0.13968(17) 0.0231(5) Uani 1 1 d . .
C11D C 0.3151(3) 0.5480(3) 0.0438(2) 0.0169(7) Uani 1 1 d . .
C12D C 0.2097(3) 0.5388(2) 0.0315(2) 0.0173(7) Uani 1 1 d . .
C13D C 0.1709(3) 0.6103(2) 0.1054(2) 0.0164(7) Uani 1 1 d . .
C14D C 0.2471(3) 0.6910(2) 0.1900(2) 0.0170(7) Uani 1 1 d . .
C15D C 0.3569(3) 0.7065(3) 0.2068(2) 0.0186(7) Uani 1 1 d . .
C16D C 0.3947(3) 0.6335(3) 0.1285(2) 0.0182(7) Uani 1 1 d . .
N1A N 0.8449(2) 0.5524(2) 0.81388(19) 0.0170(6) Uani 1 1 d . .
H1A H 0.7753 0.5255 0.7910 0.020 Uiso 1 1 calc R U
N2A N 1.0597(2) 0.6346(2) 0.8825(2) 0.0205(6) Uani 1 1 d . .
C2A C 0.8863(3) 0.6387(2) 0.8970(2) 0.0187(7) Uani 1 1 d . .
C3A C 0.9980(3) 0.6784(2) 0.9312(2) 0.0193(8) Uani 1 1 d . .
C5A C 1.0154(3) 0.5491(3) 0.7990(2) 0.0194(7) Uani 1 1 d . .
C6A C 0.9058(3) 0.5058(3) 0.7647(2) 0.0196(7) Uani 1 1 d . .
H6A H 0.8745 0.4439 0.7070 0.024 Uiso 1 1 calc R U
C21A C 0.8134(3) 0.6874(3) 0.9471(3) 0.0221(8) Uani 1 1 d . .
H21A H 0.7394 0.6466 0.9102 0.033 Uiso 1 1 calc R U
H22A H 0.8208 0.7555 0.9521 0.033 Uiso 1 1 calc R U
H23A H 0.8320 0.6921 1.0119 0.033 Uiso 1 1 calc R U
C31A C 1.0501(3) 0.7723(3) 1.0254(2) 0.0242(8) Uani 1 1 d . .
H31A H 1.1275 0.7900 1.0385 0.036 Uiso 1 1 calc R U
H32A H 1.0347 0.7600 1.0773 0.036 Uiso 1 1 calc R U
H33A H 1.0221 0.8281 1.0222 0.036 Uiso 1 1 calc R U
C51A C 1.0875(3) 0.5045(3) 0.7458(3) 0.0236(8) Uani 1 1 d . .
H51A H 1.1219 0.5527 0.7274 0.035 Uiso 1 1 calc R U
H52A H 1.0458 0.4416 0.6877 0.035 Uiso 1 1 calc R U
H53A H 1.1423 0.4900 0.7873 0.035 Uiso 1 1 calc R U
N1B N 0.4399(2) 0.0965(2) 0.8413(2) 0.0199(6) Uani 1 1 d . .
H1B H 0.3700 0.0761 0.8145 0.024 Uiso 1 1 calc R U
N2B N 0.6560(2) 0.1587(2) 0.9216(2) 0.0205(6) Uani 1 1 d . .
C2B C 0.4827(3) 0.1777(2) 0.9281(2) 0.0198(8) Uani 1 1 d . .
C3B C 0.5949(3) 0.2077(2) 0.9679(2) 0.0189(7) Uani 1 1 d . .
C5B C 0.6092(3) 0.0771(3) 0.8344(2) 0.0206(8) Uani 1 1 d . .
C6B C 0.4993(3) 0.0452(3) 0.7935(3) 0.0199(8) Uani 1 1 d . .
H6B H 0.4663 -0.0124 0.7323 0.024 Uiso 1 1 calc R U
C21B C 0.4122(3) 0.2315(3) 0.9776(3) 0.0238(8) Uani 1 1 d . .
H21B H 0.3374 0.1979 0.9371 0.036 Uiso 1 1 calc R U
H22B H 0.4297 0.3020 0.9887 0.036 Uiso 1 1 calc R U
H23B H 0.4233 0.2299 1.0395 0.036 Uiso 1 1 calc R U
C31B C 0.6483(3) 0.2973(3) 1.0643(2) 0.0232(8) Uani 1 1 d . .
H31B H 0.7260 0.3097 1.0802 0.035 Uiso 1 1 calc R U
H32B H 0.6262 0.2842 1.1132 0.035 Uiso 1 1 calc R U
H33B H 0.6277 0.3570 1.0629 0.035 Uiso 1 1 calc R U
C51B C 0.6800(3) 0.0245(3) 0.7839(3) 0.0257(8) Uani 1 1 d . .
H51B H 0.7288 0.0727 0.7751 0.038 Uiso 1 1 calc R U
H52B H 0.6362 -0.0313 0.7208 0.038 Uiso 1 1 calc R U
H53B H 0.7214 -0.0024 0.8227 0.038 Uiso 1 1 calc R U
N1C N 1.1452(2) 0.3300(2) 0.3264(2) 0.0185(6) Uani 1 1 d . .
H1C H 1.0755 0.3037 0.3033 0.022 Uiso 1 1 calc R U
N2C N 1.3599(2) 0.4101(2) 0.3945(2) 0.0204(6) Uani 1 1 d . .
C2C C 1.1862(3) 0.4156(2) 0.4087(2) 0.0186(7) Uani 1 1 d . .
C3C C 1.2986(3) 0.4546(3) 0.4434(2) 0.0193(7) Uani 1 1 d . .
C5C C 1.3159(3) 0.3245(3) 0.3112(2) 0.0198(8) Uani 1 1 d . .
C6C C 1.2060(3) 0.2822(3) 0.2770(2) 0.0197(7) Uani 1 1 d . .
H6C H 1.1741 0.2203 0.2194 0.024 Uiso 1 1 calc R U
C21C C 1.1148(3) 0.4651(3) 0.4599(2) 0.0222(8) Uani 1 1 d . .
H21C H 1.0401 0.4282 0.4210 0.033 Uiso 1 1 calc R U
H22C H 1.1272 0.5353 0.4700 0.033 Uiso 1 1 calc R U
H23C H 1.1301 0.4644 0.5225 0.033 Uiso 1 1 calc R U
C31C C 1.3503(3) 0.5479(3) 0.5367(2) 0.0218(8) Uani 1 1 d . .
H31C H 1.4277 0.5653 0.5501 0.033 Uiso 1 1 calc R U
H32C H 1.3344 0.5361 0.5885 0.033 Uiso 1 1 calc R U
H33C H 1.3228 0.6039 0.5331 0.033 Uiso 1 1 calc R U
C51C C 1.3868(3) 0.2764(3) 0.2588(3) 0.0257(8) Uani 1 1 d . .
H51C H 1.4256 0.3240 0.2424 0.039 Uiso 1 1 calc R U
H52C H 1.3436 0.2151 0.1996 0.039 Uiso 1 1 calc R U
H53C H 1.4379 0.2583 0.2999 0.039 Uiso 1 1 calc R U
N1D N 0.6444(2) 0.8188(2) 0.3326(2) 0.0207(6) Uani 1 1 d . .
H1D H 0.5745 0.7965 0.3063 0.025 Uiso 1 1 calc R U
N2D N 0.8598(2) 0.8857(2) 0.4127(2) 0.0196(6) Uani 1 1 d . .
C2D C 0.6853(3) 0.9008(2) 0.4182(2) 0.0186(7) Uani 1 1 d . .
C3D C 0.7976(3) 0.9328(2) 0.4581(2) 0.0191(7) Uani 1 1 d . .
C5D C 0.8148(3) 0.8039(2) 0.3257(2) 0.0196(7) Uani 1 1 d . .
C6D C 0.7045(3) 0.7684(3) 0.2845(2) 0.0201(8) Uani 1 1 d . .
H6D H 0.6723 0.7101 0.2238 0.024 Uiso 1 1 calc R U
C21D C 0.6133(3) 0.9537(3) 0.4654(3) 0.0223(8) Uani 1 1 d . .
H21D H 0.5388 0.9161 0.4266 0.033 Uiso 1 1 calc R U
H22D H 0.6261 1.0222 0.4710 0.033 Uiso 1 1 calc R U
H23D H 0.6275 0.9578 0.5298 0.033 Uiso 1 1 calc R U
C31D C 0.8501(3) 1.0239(3) 0.5545(2) 0.0231(8) Uani 1 1 d . .
H31D H 0.9276 1.0407 0.5684 0.035 Uiso 1 1 calc R U
H32D H 0.8330 1.0091 0.6045 0.035 Uiso 1 1 calc R U
H33D H 0.8238 1.0814 0.5537 0.035 Uiso 1 1 calc R U
C51D C 0.8872(3) 0.7552(3) 0.2751(3) 0.0274(8) Uani 1 1 d . .
H51D H 0.9252 0.8014 0.2568 0.041 Uiso 1 1 calc R U
H52D H 0.8450 0.6924 0.2171 0.041 Uiso 1 1 calc R U
H53D H 0.9390 0.7397 0.3182 0.041 Uiso 1 1 calc R U

loop_
_atom_site_aniso_label
_atom_site_aniso_U_11
_atom_site_aniso_U_22
_atom_site_aniso_U_33
_atom_site_aniso_U_23
_atom_site_aniso_U_13
_atom_site_aniso_U_12
Cl1A 0.0150(4) 0.0215(4) 0.0203(5) 0.0025(4) 0.0060(4) 0.0046(3)
Cl2A 0.0189(4) 0.0243(5) 0.0180(4) 0.0027(4) 0.0074(4) 0.0061(4)
O2A 0.0102(12) 0.0195(12) 0.0149(13) 0.0001(11) 0.0007(10) 0.0018(10)
O3A 0.0111(12) 0.0258(14) 0.0209(13) 0.0057(12) 0.0026(10) 0.0029(10)
O5A 0.0169(13) 0.0217(13) 0.0153(13) 0.0031(11) 0.0023(11) 0.0027(11)
O6A 0.0102(12) 0.0242(13) 0.0209(13) 0.0064(12) 0.0018(10) 0.0026(10)
C11A 0.0131(17) 0.0174(17) 0.0127(17) 0.0054(15) 0.0011(14) 0.0031(14)
C12A 0.0149(17) 0.0163(17) 0.0124(17) 0.0045(15) 0.0000(14) 0.0001(14)
C13A 0.0142(17) 0.0140(17) 0.0170(18) 0.0064(15) 0.0069(15) 0.0038(14)
C14A 0.0135(17) 0.0217(18) 0.0187(18) 0.0085(16) 0.0081(15) 0.0071(15)
C15A 0.0133(17) 0.0170(18) 0.0160(18) 0.0071(16) 0.0027(15) 0.0010(14)
C16A 0.0129(17) 0.0165(17) 0.0159(18) 0.0067(15) 0.0036(14) 0.0016(14)
Cl1B 0.0164(4) 0.0225(5) 0.0186(5) 0.0039(4) 0.0069(4) 0.0050(4)
Cl2B 0.0185(4) 0.0225(5) 0.0194(4) 0.0036(4) 0.0069(4) 0.0070(4)
O2B 0.0099(11) 0.0193(13) 0.0226(13) 0.0037(11) 0.0022(11) 0.0007(10)
O3B 0.0115(12) 0.0233(13) 0.0213(13) 0.0064(11) 0.0049(10) 0.0019(10)
O5B 0.0138(12) 0.0194(13) 0.0194(13) 0.0007(11) 0.0020(11) 0.0002(11)
O6B 0.0125(12) 0.0221(13) 0.0222(13) 0.0054(11) 0.0043(10) 0.0001(10)
C11B 0.0121(16) 0.0172(17) 0.0135(17) 0.0051(15) 0.0051(14) 0.0044(14)
C12B 0.0112(16) 0.0164(17) 0.0159(18) 0.0062(15) 0.0017(14) 0.0009(14)
C13B 0.0135(17) 0.0192(18) 0.0220(19) 0.0102(16) 0.0040(15) 0.0055(15)
C14B 0.0149(17) 0.0150(17) 0.0157(18) 0.0060(15) 0.0036(15) 0.0040(14)
C15B 0.0124(16) 0.0173(18) 0.0205(19) 0.0089(16) 0.0033(15) 0.0025(14)
C16B 0.0141(17) 0.0153(17) 0.0126(17) 0.0059(15) -0.0004(14) 0.0023(14)
Cl1C 0.0148(4) 0.0212(4) 0.0195(4) 0.0015(4) 0.0051(4) 0.0043(3)
Cl2C 0.0192(4) 0.0247(5) 0.0191(5) 0.0044(4) 0.0073(4) 0.0077(4)
O2C 0.0104(12) 0.0204(13) 0.0201(13) 0.0027(11) 0.0031(11) 0.0007(10)
O3C 0.0098(12) 0.0246(13) 0.0244(14) 0.0066(12) 0.0040(11) 0.0021(10)
O5C 0.0156(12) 0.0173(12) 0.0140(12) -0.0002(11) 0.0018(11) -0.0014(10)
O6C 0.0131(12) 0.0234(13) 0.0204(13) 0.0049(12) 0.0062(10) 0.0030(10)
C11C 0.0154(17) 0.0184(18) 0.0142(17) 0.0050(15) 0.0041(15) 0.0056(15)
C12C 0.0132(17) 0.0157(18) 0.0162(18) 0.0050(16) -0.0011(15) -0.0009(14)
C13C 0.0120(17) 0.0178(18) 0.0197(18) 0.0094(16) 0.0057(15) 0.0016(14)
C14C 0.0156(18) 0.0205(18) 0.0209(19) 0.0091(16) 0.0074(15) 0.0070(15)
C15C 0.0104(16) 0.0175(18) 0.0168(18) 0.0070(16) 0.0019(15) 0.0024(14)
C16C 0.0133(18) 0.0199(18) 0.0182(18) 0.0079(16) 0.0036(15) 0.0059(15)
Cl1D 0.0174(4) 0.0216(4) 0.0197(5) 0.0039(4) 0.0071(4) 0.0060(4)
Cl2D 0.0203(4) 0.0250(5) 0.0205(5) 0.0037(4) 0.0077(4) 0.0072(4)
O2D 0.0137(12) 0.0232(13) 0.0160(13) 0.0022(11) 0.0030(10) 0.0033(11)
O3D 0.0143(13) 0.0239(13) 0.0227(14) 0.0064(12) 0.0056(11) 0.0048(10)
O5D 0.0151(12) 0.0219(13) 0.0182(13) 0.0016(11) 0.0021(11) 0.0021(11)
O6D 0.0144(13) 0.0282(14) 0.0228(14) 0.0079(12) 0.0068(11) 0.0046(11)
C11D 0.0168(18) 0.0206(18) 0.0138(17) 0.0078(16) 0.0048(15) 0.0069(15)
C12D 0.0149(17) 0.0161(18) 0.0162(18) 0.0063(16) 0.0011(15) 0.0008(14)
C13D 0.0123(17) 0.0192(18) 0.0196(18) 0.0111(16) 0.0041(15) 0.0051(14)
C14D 0.0186(18) 0.0146(17) 0.0159(18) 0.0050(15) 0.0052(15) 0.0053(15)
C15D 0.0147(17) 0.0192(18) 0.0188(19) 0.0077(16) 0.0032(16) 0.0025(15)
C16D 0.0130(18) 0.0208(18) 0.0184(18) 0.0084(16) 0.0030(15) 0.0029(15)
N1A 0.0138(14) 0.0196(15) 0.0162(15) 0.0078(13) 0.0037(12) 0.0030(12)
N2A 0.0180(15) 0.0192(15) 0.0163(15) 0.0042(13) 0.0006(13) 0.0025(13)
C2A 0.0193(18) 0.0180(18) 0.0193(19) 0.0086(16) 0.0060(15) 0.0066(15)
C3A 0.0208(18) 0.0185(18) 0.0184(19) 0.0091(16) 0.0047(16) 0.0053(15)
C5A 0.0143(17) 0.0206(18) 0.0193(19) 0.0079(16) 0.0013(15) 0.0040(15)
C6A 0.0177(18) 0.0171(18) 0.0173(18) 0.0047(16) 0.0020(15) 0.0011(15)
C21A 0.0210(19) 0.0196(18) 0.0224(19) 0.0068(16) 0.0064(16) 0.0055(15)
C31A 0.0212(19) 0.025(2) 0.0184(19) 0.0037(17) 0.0059(16) 0.0047(16)
C51A 0.0182(18) 0.0219(19) 0.023(2) 0.0038(17) 0.0063(16) 0.0034(15)
N1B 0.0116(14) 0.0178(15) 0.0216(16) 0.0043(14) 0.0008(13) 0.0010(12)
N2B 0.0174(15) 0.0212(16) 0.0179(16) 0.0076(14) 0.0010(13) 0.0030(13)
C2B 0.0219(19) 0.0163(18) 0.0152(18) 0.0044(16) 0.0027(15) 0.0024(15)
C3B 0.0191(18) 0.0175(18) 0.0180(18) 0.0072(16) 0.0040(15) 0.0048(15)
C5B 0.0185(18) 0.0182(18) 0.0205(19) 0.0067(16) 0.0031(16) 0.0038(15)
C6B 0.0144(17) 0.0193(18) 0.0181(19) 0.0046(16) 0.0010(15) 0.0011(15)
C21B 0.0167(18) 0.024(2) 0.026(2) 0.0079(17) 0.0062(16) 0.0048(15)
C31B 0.0238(19) 0.0219(19) 0.0203(19) 0.0072(17) 0.0052(16) 0.0065(16)
C51B 0.0231(19) 0.030(2) 0.023(2) 0.0096(18) 0.0093(16) 0.0079(17)
N1C 0.0134(14) 0.0211(16) 0.0193(16) 0.0088(14) 0.0039(13) 0.0032(12)
N2C 0.0172(15) 0.0234(16) 0.0172(16) 0.0085(14) 0.0033(13) 0.0018(13)
C2C 0.0192(18) 0.0170(18) 0.0181(18) 0.0067(16) 0.0055(15) 0.0057(15)
C3C 0.0177(18) 0.0203(18) 0.0205(19) 0.0107(16) 0.0061(15) 0.0033(15)
C5C 0.0181(18) 0.0222(19) 0.0172(19) 0.0100(17) 0.0023(15) 0.0032(15)
C6C 0.0210(18) 0.0197(18) 0.0143(18) 0.0060(16) 0.0031(15) 0.0031(15)
C21C 0.0183(18) 0.0211(19) 0.0199(19) 0.0049(16) 0.0039(16) 0.0025(15)
C31C 0.0185(18) 0.0235(19) 0.0158(18) 0.0047(16) 0.0027(15) 0.0022(15)
C51C 0.0164(18) 0.030(2) 0.023(2) 0.0073(18) 0.0031(16) 0.0038(16)
N1D 0.0154(15) 0.0215(16) 0.0220(16) 0.0093(14) 0.0032(13) 0.0030(13)
N2D 0.0160(15) 0.0203(15) 0.0204(16) 0.0081(14) 0.0038(13) 0.0060(13)
C2D 0.0212(18) 0.0167(18) 0.0177(18) 0.0082(16) 0.0060(15) 0.0040(15)
C3D 0.0194(18) 0.0162(17) 0.0204(19) 0.0084(16) 0.0049(15) 0.0040(15)
C5D 0.0219(18) 0.0164(18) 0.0203(19) 0.0087(16) 0.0061(16) 0.0047(15)
C6D 0.0218(19) 0.0173(18) 0.0156(18) 0.0039(16) 0.0047(15) 0.0024(15)
C21D 0.0188(18) 0.0203(19) 0.025(2) 0.0075(17) 0.0072(16) 0.0054(15)
C31D 0.0200(18) 0.0241(19) 0.0193(19) 0.0055(17) 0.0053(16) 0.0047(16)
C51D 0.0213(19) 0.027(2) 0.024(2) 0.0043(18) 0.0066(17) 0.0038(16)

loop_
_atom_type_symbol
_atom_type_description
_atom_type_scat_dispersion_real
_atom_type_scat_dispersion_imag
_atom_type_scat_source
C C 0.0033 0.0016 'International Tables Vol C Tables 4.2.6.8 and 6.1.1.4'
H H 0.0000 0.0000 'International Tables Vol C Tables 4.2.6.8 and 6.1.1.4'
Cl Cl 0.1484 0.1585 'International Tables Vol C Tables 4.2.6.8 and 6.1.1.4'
N N 0.0061 0.0033 'International Tables Vol C Tables 4.2.6.8 and 6.1.1.4'
O O 0.0106 0.0060 'International Tables Vol C Tables 4.2.6.8 and 6.1.1.4'

loop_
_geom_angle_atom_site_label_1
_geom_angle_atom_site_label_2
_geom_angle_atom_site_label_3
_geom_angle
C12A O2A H2A 109.5
C12A C11A C16A 120.3(3)
C12A C11A Cl1A 122.1(3)
C16A C11A Cl1A 117.6(2)
O2A C12A C11A 121.8(3)
O2A C12A C13A 116.9(3)
C11A C12A C13A 121.3(3)
O3A C13A C14A 125.4(3)
O3A C13A C12A 115.7(3)
C14A C13A C12A 118.8(3)
C15A C14A C13A 122.7(3)
C15A C14A Cl2A 118.9(3)
C13A C14A Cl2A 118.4(2)
O5A C15A C14A 125.8(3)
O5A C15A C16A 116.7(3)
C14A C15A C16A 117.5(3)
O6A C16A C11A 122.8(3)
O6A C16A C15A 118.0(3)
C11A C16A C15A 119.2(3)
C12B O2B H2B 109.5
C12B C11B C16B 120.1(3)
C12B C11B Cl1B 121.6(3)
C16B C11B Cl1B 118.3(2)
O2B C12B C11B 121.5(3)
O2B C12B C13B 116.8(3)
C11B C12B C13B 121.7(3)
O3B C13B C14B 125.1(3)
O3B C13B C12B 116.3(3)
C14B C13B C12B 118.6(3)
C15B C14B C13B 122.6(3)
C15B C14B Cl2B 119.5(3)
C13B C14B Cl2B 117.9(3)
O5B C15B C14B 126.1(3)
O5B C15B C16B 116.5(3)
C14B C15B C16B 117.4(3)
O6B C16B C11B 123.0(3)
O6B C16B C15B 117.4(3)
C11B C16B C15B 119.6(3)
C12C O2C H2C 109.5
C12C C11C C16C 120.2(3)
C12C C11C Cl1C 121.9(3)
C16C C11C Cl1C 117.8(2)
O2C C12C C11C 121.9(3)
O2C C12C C13C 116.5(3)
C11C C12C C13C 121.6(3)
O3C C13C C14C 125.5(3)
O3C C13C C12C 116.0(3)
C14C C13C C12C 118.6(3)
C15C C14C C13C 122.8(3)
C15C C14C Cl2C 118.9(3)
C13C C14C Cl2C 118.2(2)
O5C C15C C14C 126.1(3)
O5C C15C C16C 116.4(3)
C14C C15C C16C 117.5(3)
O6C C16C C11C 122.5(3)
O6C C16C C15C 118.5(3)
C11C C16C C15C 119.0(3)
C12D O2D H2D 109.5
C12D C11D C16D 119.8(3)
C12D C11D Cl1D 122.4(3)
C16D C11D Cl1D 117.8(3)
O2D C12D C11D 120.8(3)
O2D C12D C13D 117.0(3)
C11D C12D C13D 122.2(3)
O3D C13D C14D 124.5(3)
O3D C13D C12D 116.7(3)
C14D C13D C12D 118.7(3)
C15D C14D C13D 122.4(3)
C15D C14D Cl2D 119.8(3)
C13D C14D Cl2D 117.8(3)
O5D C15D C14D 125.7(3)
O5D C15D C16D 116.4(3)
C14D C15D C16D 117.9(3)
O6D C16D C11D 122.8(3)
O6D C16D C15D 118.3(3)
C11D C16D C15D 118.9(3)
C6A N1A C2A 122.3(3)
C6A N1A H1A 118.9
C2A N1A H1A 118.9
C3A N2A C5A 119.7(3)
N1A C2A C3A 116.8(3)
N1A C2A C21A 119.4(3)
C3A C2A C21A 123.8(3)
N2A C3A C2A 121.8(3)
N2A C3A C31A 118.4(3)
C2A C3A C31A 119.7(3)
N2A C5A C6A 120.1(3)
N2A C5A C51A 117.6(3)
C6A C5A C51A 122.3(3)
N1A C6A C5A 119.2(3)
N1A C6A H6A 120.4
C5A C6A H6A 120.4
C2A C21A H21A 109.5
C2A C21A H22A 109.5
H21A C21A H22A 109.5
C2A C21A H23A 109.5
H21A C21A H23A 109.5
H22A C21A H23A 109.5
C3A C31A H31A 109.5
C3A C31A H32A 109.5
H31A C31A H32A 109.5
C3A C31A H33A 109.5
H31A C31A H33A 109.5
H32A C31A H33A 109.5
C5A C51A H51A 109.5
C5A C51A H52A 109.5
H51A C51A H52A 109.5
C5A C51A H53A 109.5
H51A C51A H53A 109.5
H52A C51A H53A 109.5
C6B N1B C2B 122.7(3)
C6B N1B H1B 118.6
C2B N1B H1B 118.6
C3B N2B C5B 119.3(3)
N1B C2B C3B 116.6(3)
N1B C2B C21B 120.2(3)
C3B C2B C21B 123.3(3)
N2B C3B C2B 122.0(3)
N2B C3B C31B 118.4(3)
C2B C3B C31B 119.7(3)
N2B C5B C6B 120.4(3)
N2B C5B C51B 117.9(3)
C6B C5B C51B 121.7(3)
N1B C6B C5B 119.1(3)
N1B C6B H6B 120.5
C5B C6B H6B 120.5
C2B C21B H21B 109.5
C2B C21B H22B 109.5
H21B C21B H22B 109.5
C2B C21B H23B 109.5
H21B C21B H23B 109.5
H22B C21B H23B 109.5
C3B C31B H31B 109.5
C3B C31B H32B 109.5
H31B C31B H32B 109.5
C3B C31B H33B 109.5
H31B C31B H33B 109.5
H32B C31B H33B 109.5
C5B C51B H51B 109.5
C5B C51B H52B 109.5
H51B C51B H52B 109.5
C5B C51B H53B 109.5
H51B C51B H53B 109.5
H52B C51B H53B 109.5
C2C N1C C6C 122.7(3)
C2C N1C H1C 118.6
C6C N1C H1C 118.6
C3C N2C C5C 120.2(3)
N1C C2C C3C 116.6(3)
N1C C2C C21C 120.2(3)
C3C C2C C21C 123.2(3)
N2C C3C C2C 121.7(3)
N2C C3C C31C 118.8(3)
C2C C3C C31C 119.5(3)
N2C C5C C6C 119.5(3)
N2C C5C C51C 118.7(3)
C6C C5C C51C 121.7(3)
N1C C6C C5C 119.2(3)
N1C C6C H6C 120.4
C5C C6C H6C 120.4
C2C C21C H21C 109.5
C2C C21C H22C 109.5
H21C C21C H22C 109.5
C2C C21C H23C 109.5
H21C C21C H23C 109.5
H22C C21C H23C 109.5
C3C C31C H31C 109.5
C3C C31C H32C 109.5
H31C C31C H32C 109.5
C3C C31C H33C 109.5
H31C C31C H33C 109.5
H32C C31C H33C 109.5
C5C C51C H51C 109.5
C5C C51C H52C 109.5
H51C C51C H52C 109.5
C5C C51C H53C 109.5
H51C C51C H53C 109.5
H52C C51C H53C 109.5
C2D N1D C6D 123.5(3)
C2D N1D H1D 118.3
C6D N1D H1D 118.3
C3D N2D C5D 119.3(3)
N1D C2D C3D 116.2(3)
N1D C2D C21D 120.1(3)
C3D C2D C21D 123.7(3)
N2D C3D C2D 122.3(3)
N2D C3D C31D 118.1(3)
C2D C3D C31D 119.6(3)
N2D C5D C6D 120.4(3)
N2D C5D C51D 117.9(3)
C6D C5D C51D 121.7(3)
N1D C6D C5D 118.3(3)
N1D C6D H6D 120.8
C5D C6D H6D 120.9
C2D C21D H21D 109.5
C2D C21D H22D 109.5
H21D C21D H22D 109.5
C2D C21D H23D 109.5
H21D C21D H23D 109.5
H22D C21D H23D 109.5
C3D C31D H31D 109.5
C3D C31D H32D 109.5
H31D C31D H32D 109.5
C3D C31D H33D 109.5
H31D C31D H33D 109.5
H32D C31D H33D 109.5
C5D C51D H51D 109.5
C5D C51D H52D 109.5
H51D C51D H52D 109.5
C5D C51D H53D 109.5
H51D C51D H53D 109.5
H52D C51D H53D 109.5

loop_
_geom_bond_atom_site_label_1
_geom_bond_atom_site_label_2
_geom_bond_distance
Cl1A C11A 1.720(3)
Cl2A C14A 1.727(3)
O2A C12A 1.325(4)
O2A H2A 0.8400
O3A C13A 1.250(4)
O5A C15A 1.252(4)
O6A C16A 1.229(4)
C11A C12A 1.349(5)
C11A C16A 1.456(5)
C12A C13A 1.516(5)
C13A C14A 1.402(5)
C14A C15A 1.401(5)
C15A C16A 1.537(5)
Cl1B C11B 1.716(3)
Cl2B C14B 1.732(3)
O2B C12B 1.324(4)
O2B H2B 0.8400
O3B C13B 1.250(4)
O5B C15B 1.264(4)
O6B C16B 1.231(4)
C11B C12B 1.356(4)
C11B C16B 1.438(5)
C12B C13B 1.507(5)
C13B C14B 1.410(5)
C14B C15B 1.392(5)
C15B C16B 1.545(5)
Cl1C C11C 1.716(3)
Cl2C C14C 1.730(4)
O2C C12C 1.326(4)
O2C H2C 0.8400
O3C C13C 1.255(4)
O5C C15C 1.254(4)
O6C C16C 1.216(4)
C11C C12C 1.351(5)
C11C C16C 1.461(5)
C12C C13C 1.516(5)
C13C C14C 1.406(5)
C14C C15C 1.402(5)
C15C C16C 1.541(5)
Cl1D C11D 1.713(3)
Cl2D C14D 1.727(3)
O2D C12D 1.327(4)
O2D H2D 0.8400
O3D C13D 1.248(4)
O5D C15D 1.257(4)
O6D C16D 1.217(4)
C11D C12D 1.355(5)
C11D C16D 1.461(5)
C12D C13D 1.498(5)
C13D C14D 1.417(5)
C14D C15D 1.395(5)
C15D C16D 1.541(5)
N1A C6A 1.340(4)
N1A C2A 1.345(4)
N1A H1A 0.8800
N2A C3A 1.331(4)
N2A C5A 1.343(4)
C2A C3A 1.407(5)
C2A C21A 1.494(5)
C3A C31A 1.499(5)
C5A C6A 1.388(5)
C5A C51A 1.490(5)
C6A H6A 0.9500
C21A H21A 0.9800
C21A H22A 0.9800
C21A H23A 0.9800
C31A H31A 0.9800
C31A H32A 0.9800
C31A H33A 0.9800
C51A H51A 0.9800
C51A H52A 0.9800
C51A H53A 0.9800
N1B C6B 1.340(4)
N1B C2B 1.341(4)
N1B H1B 0.8800
N2B C3B 1.332(4)
N2B C5B 1.351(4)
C2B C3B 1.409(5)
C2B C21B 1.490(5)
C3B C31B 1.492(5)
C5B C6B 1.381(5)
C5B C51B 1.495(5)
C6B H6B 0.9500
C21B H21B 0.9800
C21B H22B 0.9800
C21B H23B 0.9800
C31B H31B 0.9800
C31B H32B 0.9800
C31B H33B 0.9800
C51B H51B 0.9800
C51B H52B 0.9800
C51B H53B 0.9800
N1C C2C 1.332(4)
N1C C6C 1.348(4)
N1C H1C 0.8800
N2C C3C 1.330(4)
N2C C5C 1.342(4)
C2C C3C 1.415(5)
C2C C21C 1.490(5)
C3C C31C 1.488(5)
C5C C6C 1.390(5)
C5C C51C 1.487(5)
C6C H6C 0.9500
C21C H21C 0.9800
C21C H22C 0.9800
C21C H23C 0.9800
C31C H31C 0.9800
C31C H32C 0.9800
C31C H33C 0.9800
C51C H51C 0.9800
C51C H52C 0.9800
C51C H53C 0.9800
N1D C2D 1.333(4)
N1D C6D 1.345(4)
N1D H1D 0.8800
N2D C3D 1.327(4)
N2D C5D 1.348(4)
C2D C3D 1.411(5)
C2D C21D 1.486(5)
C3D C31D 1.500(5)
C5D C6D 1.388(5)
C5D C51D 1.491(5)
C6D H6D 0.9500
C21D H21D 0.9800
C21D H22D 0.9800
C21D H23D 0.9800
C31D H31D 0.9800
C31D H32D 0.9800
C31D H33D 0.9800
C51D H51D 0.9800
C51D H52D 0.9800
C51D H53D 0.9800

loop_
_geom_hbond_atom_site_label_D
_geom_hbond_atom_site_label_H
_geom_hbond_atom_site_label_A
_geom_hbond_distance_DH
_geom_hbond_distance_HA
_geom_hbond_distance_DA
_geom_hbond_angle_DHA
_geom_hbond_site_symmetry_A
N1A H1A O5A 0.88 1.84 2.702(4) 165.4 .
O2A H2A O3B 0.84 1.92 2.668(3) 147.8 2_556
C6A H6A O6A 0.95 2.32 2.965(4) 124.6 .
C21A H21A O5A 0.98 2.37 3.215(5) 143.7 .
C21A H23A O2D 0.98 2.67 3.312(4) 122.9 2_666
C31A H32A O3D 0.98 2.70 3.268(4) 117.4 1_656
N1B H1B O5B 0.88 1.80 2.658(4) 165.1 .
O2B H2B O3A 0.84 1.92 2.668(3) 148.4 2_556
C6B H6B O6B 0.95 2.29 2.945(4) 125.1 .
C21B H21B O5B 0.98 2.36 3.191(5) 142.1 .
C21B H22B Cl1D 0.98 2.91 3.779(3) 148.7 1_556
C31B H32B Cl2C 0.98 2.89 3.714(4) 142.6 1_556
C51B H53B Cl1C 0.98 2.88 3.843(4) 167.8 1_556
C51B H51B Cl2D 0.98 2.88 3.812(4) 159.0 2_666
N1C H1C O5C 0.88 1.81 2.668(4) 165.3 .
O2C H2C O3C 0.84 1.97 2.715(3) 146.8 2_655
C6C H6C O6C 0.95 2.31 2.955(5) 124.6 .
C21C H21C O5C 0.98 2.36 3.190(5) 141.8 .
C31C H32C Cl2A 0.98 2.92 3.796(3) 150.0 1_655
N1D H1D O5D 0.88 1.85 2.708(4) 165.4 .
O2D H2D O3D 0.84 1.87 2.628(3) 149.4 2_565
C6D H6D O6D 0.95 2.33 2.972(5) 124.7 .
C21D H21D O5D 0.98 2.36 3.202(5) 143.5 .
C21D H23D O2A 0.98 2.72 3.349(4) 122.6 2_666
C21D H22D O6B 0.98 2.70 3.305(4) 120.7 2_666
C31D H33D Cl1B 0.98 2.91 3.800(3) 151.3 2_666

loop_
_geom_torsion_atom_site_label_1
_geom_torsion_atom_site_label_2
_geom_torsion_atom_site_label_3
_geom_torsion_atom_site_label_4
_geom_torsion
C16A C11A C12A O2A 178.7(3)
Cl1A C11A C12A O2A 0.1(4)
C16A C11A C12A C13A -1.1(4)
Cl1A C11A C12A C13A -179.6(2)
O2A C12A C13A O3A -1.0(4)
C11A C12A C13A O3A 178.8(3)
O2A C12A C13A C14A 178.1(3)
C11A C12A C13A C14A -2.1(4)
O3A C13A C14A C15A -178.6(3)
C12A C13A C14A C15A 2.4(4)
O3A C13A C14A Cl2A 1.2(4)
C12A C13A C14A Cl2A -177.7(2)
C13A C14A C15A O5A 180.0(3)
Cl2A C14A C15A O5A 0.2(4)
C13A C14A C15A C16A 0.3(4)
Cl2A C14A C15A C16A -179.5(2)
C12A C11A C16A O6A -174.4(3)
Cl1A C11A C16A O6A 4.2(4)
C12A C11A C16A C15A 3.8(4)
Cl1A C11A C16A C15A -177.6(2)
O5A C15A C16A O6A -4.8(4)
C14A C15A C16A O6A 174.9(3)
O5A C15A C16A C11A 176.8(3)
C14A C15A C16A C11A -3.5(4)
C16B C11B C12B O2B 178.7(3)
Cl1B C11B C12B O2B 0.8(4)
C16B C11B C12B C13B -2.2(4)
Cl1B C11B C12B C13B 179.9(2)
O2B C12B C13B O3B 1.1(4)
C11B C12B C13B O3B -178.0(3)
O2B C12B C13B C14B -179.5(3)
C11B C12B C13B C14B 1.4(4)
O3B C13B C14B C15B 177.9(3)
C12B C13B C14B C15B -1.4(4)
O3B C13B C14B Cl2B -1.3(4)
C12B C13B C14B Cl2B 179.4(2)
C13B C14B C15B O5B -178.4(3)
Cl2B C14B C15B O5B 0.9(4)
C13B C14B C15B C16B 2.2(4)
Cl2B C14B C15B C16B -178.6(2)
C12B C11B C16B O6B -175.2(3)
Cl1B C11B C16B O6B 2.8(4)
C12B C11B C16B C15B 3.0(4)
Cl1B C11B C16B C15B -179.1(2)
O5B C15B C16B O6B -4.2(4)
C14B C15B C16B O6B 175.3(3)
O5B C15B C16B C11B 177.5(3)
C14B C15B C16B C11B -2.9(4)
C16C C11C C12C O2C 177.0(3)
Cl1C C11C C12C O2C 0.1(4)
C16C C11C C12C C13C -3.6(5)
Cl1C C11C C12C C13C 179.5(2)
O2C C12C C13C O3C -2.1(4)
C11C C12C C13C O3C 178.5(3)
O2C C12C C13C C14C 179.0(3)
C11C C12C C13C C14C -0.4(4)
O3C C13C C14C C15C -175.7(3)
C12C C13C C14C C15C 3.1(4)
O3C C13C C14C Cl2C 1.2(4)
C12C C13C C14C Cl2C 179.9(2)
C13C C14C C15C O5C 177.9(3)
Cl2C C14C C15C O5C 1.0(4)
C13C C14C C15C C16C -1.6(4)
Cl2C C14C C15C C16C -178.5(2)
C12C C11C C16C O6C -172.3(3)
Cl1C C11C C16C O6C 4.7(4)
C12C C11C C16C C15C 4.9(4)
Cl1C C11C C16C C15C -178.1(2)
O5C C15C C16C O6C -4.6(4)
C14C C15C C16C O6C 175.0(3)
O5C C15C C16C C11C 178.1(3)
C14C C15C C16C C11C -2.3(4)
C16D C11D C12D O2D 177.9(3)
Cl1D C11D C12D O2D 0.9(4)
C16D C11D C12D C13D -3.9(5)
Cl1D C11D C12D C13D 179.1(2)
O2D C12D C13D O3D 1.0(4)
C11D C12D C13D O3D -177.2(3)
O2D C12D C13D C14D 179.4(3)
C11D C12D C13D C14D 1.2(4)
O3D C13D C14D C15D 178.4(3)
C12D C13D C14D C15D 0.1(4)
O3D C13D C14D Cl2D -0.5(4)
C12D C13D C14D Cl2D -178.8(2)
C13D C14D C15D O5D -178.6(3)
Cl2D C14D C15D O5D 0.3(5)
C13D C14D C15D C16D 1.4(4)
Cl2D C14D C15D C16D -179.8(2)
C12D C11D C16D O6D -174.0(3)
Cl1D C11D C16D O6D 3.1(4)
C12D C11D C16D C15D 5.3(4)
Cl1D C11D C16D C15D -177.6(2)
O5D C15D C16D O6D -4.7(4)
C14D C15D C16D O6D 175.3(3)
O5D C15D C16D C11D 175.9(3)
C14D C15D C16D C11D -4.0(4)
C6A N1A C2A C3A -0.5(4)
C6A N1A C2A C21A 178.9(3)
C5A N2A C3A C2A -1.1(4)
C5A N2A C3A C31A 178.5(3)
N1A C2A C3A N2A 1.9(4)
C21A C2A C3A N2A -177.5(3)
N1A C2A C3A C31A -177.6(3)
C21A C2A C3A C31A 3.0(5)
C3A N2A C5A C6A -1.2(4)
C3A N2A C5A C51A 178.3(3)
C2A N1A C6A C5A -1.7(4)
N2A C5A C6A N1A 2.6(4)
C51A C5A C6A N1A -176.9(3)
C6B N1B C2B C3B 0.2(4)
C6B N1B C2B C21B -179.9(3)
C5B N2B C3B C2B -0.7(5)
C5B N2B C3B C31B 179.7(3)
N1B C2B C3B N2B 0.5(5)
C21B C2B C3B N2B -179.4(3)
N1B C2B C3B C31B -180.0(3)
C21B C2B C3B C31B 0.1(5)
C3B N2B C5B C6B 0.3(5)
C3B N2B C5B C51B 179.3(3)
C2B N1B C6B C5B -0.6(5)
N2B C5B C6B N1B 0.3(5)
C51B C5B C6B N1B -178.6(3)
C6C N1C C2C C3C -0.5(4)
C6C N1C C2C C21C 179.8(3)
C5C N2C C3C C2C -1.6(4)
C5C N2C C3C C31C 178.4(3)
N1C C2C C3C N2C 2.2(4)
C21C C2C C3C N2C -178.1(3)
N1C C2C C3C C31C -177.8(3)
C21C C2C C3C C31C 1.9(5)
C3C N2C C5C C6C -0.7(4)
C3C N2C C5C C51C -179.7(3)
C2C N1C C6C C5C -1.7(4)
N2C C5C C6C N1C 2.4(4)
C51C C5C C6C N1C -178.7(3)
C6D N1D C2D C3D -0.9(4)
C6D N1D C2D C21D 178.3(3)
C5D N2D C3D C2D -0.5(4)
C5D N2D C3D C31D -179.7(3)
N1D C2D C3D N2D 1.3(4)
C21D C2D C3D N2D -177.8(3)
N1D C2D C3D C31D -179.5(3)
C21D C2D C3D C31D 1.3(5)
C3D N2D C5D C6D -0.8(4)
C3D N2D C5D C51D 177.7(3)
C2D N1D C6D C5D -0.4(5)
N2D C5D C6D N1D 1.3(4)
C51D C5D C6D N1D -177.2(3)
